data_7114960
loop_
_publ_author_name
'Lawrence, Sally C.'
'Skinner, Michael E. G.'
'Green, Jennifer C.'
'Mountford, Philip'

_publ_section_title
;
 A structurally characterised, naked sp3-hybridised carbanion in the
 zwitterionic imido complex [Ti(NBut){C(Me2pz)3}Cl(THF)] (HMe2pz =
 3,5-dimethylpyrazole)
;
_journal_issue 8
_journal_name_full 'Chemical Communications'
_journal_page_first 705
_journal_paper_doi 10.1039/b100315l
_journal_year 2001
_chemical_compound_source
;
[Ti(N-t-Bu){HC(Me2pz)3}Cl2] + MeLi in THF
;
_chemical_formula_moiety ' C24 H38 Cl1 N7 O1 Ti1 . 0.5(C7 H8) '
_chemical_formula_sum 'C27.5 H42 Cl N7 O Ti'
_chemical_formula_weight 570.04
_chemical_name_systematic
;
[Ti(N-t-Bu){C(Me2pz)3}Cl(THF)]
;
_space_group_IT_number 15
_symmetry_cell_setting monoclinic
_symmetry_space_group_name_Hall '-C 2yc'
_symmetry_space_group_name_H-M 'C 1 2/c 1'
_atom_sites_solution_hydrogens 'Fourier maps and geometric'
_atom_sites_solution_primary direct
_cell_angle_alpha 90
_cell_angle_beta 114.882(3)
_cell_angle_gamma 90
_cell_formula_units_Z 8
_cell_length_a 23.894(2)
_cell_length_b 13.8900(9)
_cell_length_c 20.0340(9)
_cell_measurement_reflns_used 20521
_cell_measurement_temperature 150
_cell_measurement_theta_max 27
_cell_measurement_theta_min 0
_cell_volume 6031.8(7)
_computing_cell_refinement
;
DIP2000 software 'DENZO' (Otwinowski & Minor, 1996)
;
_computing_data_collection 'DIP2000 software 'Xpress (MAC Science, 1989)''
_computing_data_reduction
;
DIP2000 software 'DENZO' (Otwinowski & Minor, 1996)
;
_computing_molecular_graphics 'SHELXTL/PC (Sheldrick, 1994)'
_computing_publication_material
;
CRYSTALS Issue 10 (Watkin et al, 1996)
;
_computing_structure_refinement
;
CRYSTALS Issue 10 (Watkin et al, 1996)
;
_computing_structure_solution 'SIR92 (Altomare, et al, 1994)'
_diffrn_ambient_temperature 150
_diffrn_measurement_device_type 'Enraf-nonius DIP2000'
_diffrn_measurement_method \w
_diffrn_radiation_monochromator graphite
_diffrn_radiation_type 'Mo K\a'
_diffrn_radiation_wavelength 0.71069
_diffrn_reflns_av_R_equivalents 0.0420
_diffrn_reflns_av_sigmaI/netI 0.0685
_diffrn_reflns_limit_h_max 29
_diffrn_reflns_limit_h_min 0
_diffrn_reflns_limit_k_max 17
_diffrn_reflns_limit_k_min 0
_diffrn_reflns_limit_l_max 22
_diffrn_reflns_limit_l_min -22
_diffrn_reflns_number 20521
_diffrn_reflns_theta_max 26.44
_diffrn_reflns_theta_min 1.74
_diffrn_standards_decay_% 'not measured'
_diffrn_standards_interval_count 'not measured'
_diffrn_standards_interval_time 'not measured'
_diffrn_standards_number 'not measured'
_exptl_absorpt_coefficient_mu 0.40
_exptl_absorpt_correction_T_max 0.905
_exptl_absorpt_correction_T_min 0.852
_exptl_absorpt_correction_type multi-scan
_exptl_crystal_colour 'Orange '
_exptl_crystal_density_diffrn 1.26
_exptl_crystal_density_meas ?
_exptl_crystal_density_method none
_exptl_crystal_description 'block '
_exptl_crystal_F_000 2424
_exptl_crystal_size_max 0.50
_exptl_crystal_size_mid 0.40
_exptl_crystal_size_min 0.25
_refine_diff_density_max 0.41
_refine_diff_density_min -0.31
_refine_ls_abs_structure_Flack none
_refine_ls_extinction_coef 'None required'
_refine_ls_extinction_method None
_refine_ls_goodness_of_fit_obs 1.0753
_refine_ls_hydrogen_treatment refU
_refine_ls_matrix_type full
_refine_ls_number_parameters 348
_refine_ls_number_reflns 3675
_refine_ls_number_restraints 0
_refine_ls_R_factor_obs 0.0412
_refine_ls_shift/esd_max 0.0108
_refine_ls_structure_factor_coef F
_refine_ls_weighting_scheme unit
_refine_ls_wR_factor_obs 0.0573
_reflns_limit_h_max 27
_reflns_limit_h_min -29
_reflns_limit_k_max 17
_reflns_limit_k_min 0
_reflns_limit_l_max 22
_reflns_limit_l_min 0
_reflns_number_observed 3675
_reflns_number_total 5737
_reflns_observed_criterion >3.00\s(I)
_cod_data_source_file b100315l.txt
_cod_data_source_block COMPOUND2
_cod_depositor_comments
;
The following automatic conversions were performed:

'_symmetry_cell_setting' value 'Monoclinic ' changed to 'monoclinic'
according to
/usr/data/users/saulius/automatic-downloads/retrospective/RSC/lib/dictionaries/cif_core.dic
dictionary named 'cif_core.dic' version 2.4.2 from 2011-04-26.

Automatic conversion script
Id: cif_fix_values 2281 2013-09-26 08:29:07Z andrius 

The following automatic conversions were performed:

'_exptl_crystal_density_meas' value 'not measured' was changed to '?'
- the value is perceived as not measured.

Automatic conversion script
Id: cif_fix_values 3008 2015-01-20 13:52:24Z robertas 

The following automatic conversions were performed:

'_refine_ls_weighting_scheme' value 'Unit weights' was changed to
'unit'.

Automatic conversion script
Id: cif_fix_values 3143 2015-03-26 13:38:13Z robertas 

The following automatic conversions were performed:

'_atom_sites_solution_primary' value 'direct methods' was changed to
'direct'.

Automatic conversion script
Id: cif_fix_values 6452 2018-10-05 10:23:21Z andrius 

The following automatic conversions were performed:

data name '_diffrn_measurement_device-type' was replaced with
'_diffrn_measurement_device_type' as specified in the replacement
file 'data/replacement-values/replacement_tags.lst'.

Automatic conversion script
Id: cif_correct_tags 9268 2022-04-12 08:56:07Z antanas 
;
_cod_original_cell_volume 6031.85
_cod_original_sg_symbol_H-M 'C 1 2/c 1 '
_cod_original_formula_sum ' C27.50 H42 Cl1 N7 O1 Ti1 '
_cod_database_code 7114960

loop_
_symmetry_equiv_pos_as_xyz
x,y,z
-x,-y,-z
x+1/2,y+1/2,z
-x+1/2,-y+1/2,-z
-x,y,-z+1/2
x,-y,z+1/2
-x+1/2,y+1/2,-z+1/2
x+1/2,-y+1/2,z+1/2

loop_
_atom_site_aniso_label
_atom_site_aniso_U_11
_atom_site_aniso_U_22
_atom_site_aniso_U_33
_atom_site_aniso_U_23
_atom_site_aniso_U_13
_atom_site_aniso_U_12
Ti1 0.0184(3) 0.0159(3) 0.0163(4) -0.0015(3) 0.0088(3) -0.0001(3)
N1 0.024(2) 0.021(2) 0.023(2) -0.001(1) 0.011(1) 0.002(1)
N2 0.023(2) 0.019(2) 0.020(2) 0.001(1) 0.012(1) -0.000(1)
N3 0.016(2) 0.018(2) 0.018(2) -0.001(1) 0.007(1) -0.001(1)
N4 0.017(2) 0.021(2) 0.018(2) 0.000(1) 0.009(1) 0.002(1)
N5 0.018(2) 0.017(2) 0.019(2) 0.001(1) 0.009(1) 0.001(1)
N6 0.021(2) 0.018(2) 0.019(2) -0.002(1) 0.008(1) 0.000(1)
N7 0.019(2) 0.020(2) 0.019(2) -0.000(1) 0.008(1) -0.000(1)
O1 0.025(2) 0.021(1) 0.027(2) -0.007(1) 0.015(1) -0.006(1)
Cl1 0.0367(6) 0.0299(5) 0.0193(6) -0.0017(4) 0.0155(5) 0.0002(5)
C1 0.030(2) 0.028(2) 0.034(3) -0.000(2) 0.018(2) 0.006(2)
C2 0.041(3) 0.031(3) 0.064(4) 0.009(3) 0.023(3) 0.012(2)
C3 0.040(3) 0.042(3) 0.051(4) -0.007(2) 0.029(3) 0.010(2)
C4 0.025(2) 0.048(3) 0.051(4) -0.003(3) 0.017(2) 0.005(2)
C5 0.038(3) 0.038(3) 0.065(4) -0.011(3) 0.033(3) -0.011(2)
C6 0.077(6) 0.143(8) 0.118(8) -0.078(7) 0.060(5) -0.076(6)
C7 0.053(3) 0.031(3) 0.040(3) -0.013(2) 0.005(3) -0.009(2)
C8 0.043(3) 0.026(2) 0.031(3) -0.011(2) 0.018(2) -0.004(2)
C9 0.023(2) 0.019(2) 0.020(2) 0.002(2) 0.008(2) 0.000(2)
C10 0.024(2) 0.017(2) 0.025(2) 0.000(2) 0.006(2) 0.004(2)
C11 0.018(2) 0.019(2) 0.019(2) -0.003(2) 0.004(2) 0.002(2)
C12 0.051(3) 0.024(2) 0.038(3) 0.011(2) 0.029(2) 0.010(2)
C13 0.028(2) 0.028(2) 0.037(3) 0.001(2) 0.019(2) 0.006(2)
C14 0.023(2) 0.018(2) 0.021(2) 0.002(2) 0.009(2) 0.000(2)
C15 0.028(2) 0.028(2) 0.017(2) 0.003(2) 0.010(2) 0.001(2)
C16 0.030(2) 0.018(2) 0.019(2) 0.001(2) 0.014(2) 0.000(2)
C17 0.023(2) 0.051(3) 0.022(3) 0.006(2) 0.007(2) 0.004(2)
C18 0.030(2) 0.049(3) 0.025(3) 0.006(2) 0.018(2) 0.004(2)
C19 0.028(2) 0.018(2) 0.022(2) -0.002(2) 0.008(2) -0.002(2)
C20 0.027(2) 0.019(2) 0.023(3) -0.004(2) 0.003(2) -0.006(2)
C21 0.021(2) 0.020(2) 0.022(2) 0.003(2) 0.003(2) -0.003(2)
C22 0.034(3) 0.030(2) 0.034(3) -0.017(2) 0.015(2) -0.005(2)
C23 0.024(2) 0.037(3) 0.038(3) -0.001(2) 0.013(2) -0.007(2)
C24 0.021(2) 0.016(2) 0.019(2) 0.001(2) 0.009(2) 0.001(2)
C101 0.062(5) 0.102(6) 0.060(5) -0.041(5) 0.022(4) -0.051(5)
C102 0.042(4) 0.121(7) 0.087(7) -0.072(6) 0.037(4) -0.043(4)
C103 0.042(4) 0.113(7) 0.084(7) -0.062(6) 0.024(4) -0.037(4)
C104 0.051(8) 0.058(8) 0.08(1) -0.012(8) 0.008(7) -0.010(7)

loop_
_atom_site_label
_atom_site_fract_x
_atom_site_fract_y
_atom_site_fract_z
_atom_site_U_iso_or_equiv
_atom_site_occupancy
_atom_site_thermal_displace_type
Ti1 0.21740(3) 0.05218(5) 0.62321(4) 0.0163 1.0000 Uani
N1 0.2756(2) -0.0292(2) 0.6397(2) 0.0222 1.0000 Uani
N2 0.1413(2) 0.1707(2) 0.6029(2) 0.0199 1.0000 Uani
N3 0.0995(1) 0.1518(2) 0.6323(2) 0.0173 1.0000 Uani
N4 0.2098(1) 0.0429(2) 0.7283(2) 0.0182 1.0000 Uani
N5 0.1523(1) 0.0461(2) 0.7293(2) 0.0177 1.0000 Uani
N6 0.1364(1) -0.0388(2) 0.5898(2) 0.0190 1.0000 Uani
N7 0.0904(1) -0.0159(2) 0.6123(2) 0.0193 1.0000 Uani
O1 0.2762(1) 0.1748(2) 0.6690(2) 0.0230 1.0000 Uani
Cl1 0.20152(5) 0.08690(8) 0.49948(6) 0.0273 1.0000 Uani
C1 0.3248(2) -0.0928(3) 0.6417(3) 0.0292 1.0000 Uani
C2 0.3168(3) -0.1920(3) 0.6699(4) 0.0446 1.0000 Uani
C3 0.3217(2) -0.0994(4) 0.5641(3) 0.0410 1.0000 Uani
C4 0.3883(2) -0.0527(4) 0.6937(3) 0.0412 1.0000 Uani
C5 0.3258(2) 0.2001(4) 0.6480(3) 0.0433 1.0000 Uani
C6 0.3669(4) 0.2627(7) 0.7050(5) 0.1064 1.0000 Uani
C7 0.3395(3) 0.2838(4) 0.7580(3) 0.0464 1.0000 Uani
C8 0.2742(2) 0.2478(3) 0.7202(3) 0.0328 1.0000 Uani
C9 0.1308(2) 0.2621(3) 0.5798(2) 0.0212 1.0000 Uani
C10 0.0846(2) 0.3024(3) 0.5965(2) 0.0233 1.0000 Uani
C11 0.0658(2) 0.2313(3) 0.6295(2) 0.0199 1.0000 Uani
C12 0.1646(2) 0.3109(3) 0.5415(3) 0.0340 1.0000 Uani
C13 0.0176(2) 0.2322(3) 0.6583(3) 0.0294 1.0000 Uani
C14 0.2502(2) 0.0288(3) 0.7984(2) 0.0207 1.0000 Uani
C15 0.2193(2) 0.0245(3) 0.8437(2) 0.0240 1.0000 Uani
C16 0.1577(2) 0.0351(3) 0.7982(2) 0.0211 1.0000 Uani
C17 0.3177(2) 0.0193(4) 0.8195(3) 0.0330 1.0000 Uani
C18 0.1031(2) 0.0349(4) 0.8162(3) 0.0325 1.0000 Uani
C19 0.1148(2) -0.1144(3) 0.5443(2) 0.0236 1.0000 Uani
C20 0.0562(2) -0.1395(3) 0.5376(2) 0.0260 1.0000 Uani
C21 0.0419(2) -0.0765(3) 0.5808(2) 0.0231 1.0000 Uani
C22 0.1510(2) -0.1604(3) 0.5080(3) 0.0327 1.0000 Uani
C23 -0.0144(2) -0.0706(3) 0.5946(3) 0.0330 1.0000 Uani
C24 0.0959(2) 0.0604(3) 0.6640(2) 0.0183 1.0000 Uani
H21 0.3493(3) -0.2337(3) 0.6729(4) 0.051(7) 1.0000 Uiso
H22 0.2778(3) -0.2140(3) 0.6443(4) 0.051(7) 1.0000 Uiso
H23 0.3222(3) -0.1896(3) 0.7175(4) 0.051(7) 1.0000 Uiso
H31 0.2865(2) -0.1304(4) 0.5357(3) 0.051(7) 1.0000 Uiso
H32 0.3522(2) -0.1402(4) 0.5634(3) 0.051(7) 1.0000 Uiso
H33 0.3315(2) -0.0333(4) 0.5490(3) 0.051(7) 1.0000 Uiso
H41 0.3923(2) 0.0136(4) 0.6729(3) 0.051(7) 1.0000 Uiso
H42 0.4211(2) -0.0976(4) 0.6931(3) 0.051(7) 1.0000 Uiso
H43 0.3925(2) -0.0503(4) 0.7459(3) 0.051(7) 1.0000 Uiso
H51 0.3039(2) 0.2587(4) 0.6053(3) 0.066(8) 1.0000 Uiso
H52 0.3379(2) 0.1401(4) 0.6343(3) 0.066(8) 1.0000 Uiso
H61 0.4057(4) 0.2303(7) 0.7305(5) 0.1418 1.0000 Uiso
H62 0.3735(4) 0.3215(7) 0.6842(5) 0.1418 1.0000 Uiso
H71 0.3611(3) 0.2483(4) 0.8035(3) 0.066(8) 1.0000 Uiso
H72 0.3406(3) 0.3414(4) 0.7726(3) 0.066(8) 1.0000 Uiso
H81 0.2414(2) 0.3075(3) 0.6875(3) 0.066(8) 1.0000 Uiso
H82 0.2570(2) 0.2157(3) 0.7519(3) 0.066(8) 1.0000 Uiso
H101 0.0688(2) 0.3620(3) 0.5828(2) 0.021(7) 1.0000 Uiso
H121 0.1512(2) 0.3733(3) 0.5297(3) 0.083(8) 1.0000 Uiso
H122 0.1488(2) 0.3097(3) 0.4967(3) 0.083(8) 1.0000 Uiso
H123 0.1874(2) 0.2758(3) 0.5329(3) 0.083(8) 1.0000 Uiso
H131 -0.0061(2) 0.1843(3) 0.6431(3) 0.070(7) 1.0000 Uiso
H132 -0.0011(2) 0.2859(3) 0.6487(3) 0.070(7) 1.0000 Uiso
H133 0.0289(2) 0.2156(3) 0.7026(3) 0.070(7) 1.0000 Uiso
H151 0.2359(2) 0.0102(3) 0.8973(2) 0.021(7) 1.0000 Uiso
H171 0.3307(2) -0.0487(4) 0.8140(3) 0.083(8) 1.0000 Uiso
H172 0.3398(2) 0.0213(4) 0.8689(3) 0.083(8) 1.0000 Uiso
H173 0.3324(2) 0.0565(4) 0.7905(3) 0.083(8) 1.0000 Uiso
H181 0.0745(2) 0.0087(4) 0.7867(3) 0.070(7) 1.0000 Uiso
H182 0.1103(2) 0.0119(4) 0.8567(3) 0.070(7) 1.0000 Uiso
H183 0.0875(2) 0.0998(4) 0.8131(3) 0.070(7) 1.0000 Uiso
H201 0.0327(2) -0.1851(3) 0.5097(2) 0.021(7) 1.0000 Uiso
H221 0.1255(2) -0.1913(3) 0.4638(3) 0.083(8) 1.0000 Uiso
H222 0.1860(2) -0.1909(3) 0.5409(3) 0.083(8) 1.0000 Uiso
H223 0.1821(2) -0.1256(3) 0.5045(3) 0.083(8) 1.0000 Uiso
H231 -0.0471(2) -0.1138(3) 0.5638(3) 0.070(7) 1.0000 Uiso
H232 -0.0088(2) -0.0765(3) 0.6394(3) 0.070(7) 1.0000 Uiso
H233 -0.0364(2) -0.0083(3) 0.5774(3) 0.070(7) 1.0000 Uiso
C101 0.5090(4) -0.0604(7) 0.0561(4) 0.0761 1.0000 Uani
C102 0.4647(3) 0.0082(7) 0.0391(5) 0.0799 1.0000 Uani
C103 0.5445(3) -0.0681(7) 0.0171(5) 0.0808 1.0000 Uani
C104 0.5153(6) -0.119(1) 0.1092(9) 0.0683 0.5000 Uani
H1011 0.5149(4) -0.1034(7) 0.0961(4) 0.0896 0.5000 Uiso
H1021 0.4402(3) 0.0141(7) 0.0666(5) 0.0838 1.0000 Uiso
H1031 0.5758(3) -0.1169(7) 0.0299(5) 0.0900 1.0000 Uiso
H1041 0.5481(6) -0.163(1) 0.1148(9) 0.0775 0.5000 Uiso
H1042 0.5255(6) -0.085(1) 0.1545(9) 0.0775 0.5000 Uiso
H1043 0.4778(6) -0.155(1) 0.0969(9) 0.0775 0.5000 Uiso

loop_
_atom_type_symbol
_atom_type_scat_dispersion_real
_atom_type_scat_dispersion_imag
_atom_type_scat_Cromer_Mann_a1
_atom_type_scat_Cromer_Mann_b1
_atom_type_scat_Cromer_Mann_a2
_atom_type_scat_Cromer_Mann_b2
_atom_type_scat_Cromer_Mann_a3
_atom_type_scat_Cromer_Mann_b3
_atom_type_scat_Cromer_Mann_a4
_atom_type_scat_Cromer_Mann_b4
_atom_type_scat_Cromer_Mann_c
_atom_type_scat_source
'C   ' 0.0020 0.0020 2.3100 20.8439 1.0200 10.2075 1.5886 0.5687 0.8650 51.6512 0.2156 International_Tables_Vol_IV_Table_2.2B
'H   ' 0.0000 0.0000 0.4930 10.5109 0.3229 26.1257 0.1402 3.1424 0.0408 57.7997 0.0030 International_Tables_Vol_IV_Table_2.2B
'Cl  ' 0.1320 0.1590 11.4604 0.0104 7.1964 1.1662 6.2556 18.5194 1.6455 47.7784 -9.5574 International_Tables_Vol_IV_Table_2.2B
'N   ' 0.0040 0.0030 12.2126 0.0057 3.1322 9.8933 2.0125 28.9975 1.1663 0.5826 -11.5290 International_Tables_Vol_IV_Table_2.2B
'O   ' 0.0080 0.0060 3.0485 13.2771 2.2868 5.7011 1.5463 0.3239 0.8670 32.9089 0.2508 International_Tables_Vol_IV_Table_2.2B
'Ti  ' 0.2480 0.4460 9.7595 7.8508 7.3558 0.5000 1.6991 35.6338 1.9021 116.1050 1.2807 International_Tables_Vol_IV_Table_2.2B

loop_
_geom_angle_atom_site_label_1
_geom_angle_atom_site_label_2
_geom_angle_atom_site_label_3
_geom_angle_site_symmetry_3
_geom_angle
_geom_angle_publ_flag
N1 Ti1 N2 . 176.9(1) yes
N1 Ti1 N4 . 99.5(2) yes
N2 Ti1 N4 . 80.7(1) yes
N1 Ti1 N6 . 102.8(1) yes
N2 Ti1 N6 . 80.2(1) yes
N4 Ti1 N6 . 80.7(1) yes
N1 Ti1 O1 . 96.2(1) yes
N2 Ti1 O1 . 80.7(1) yes
N4 Ti1 O1 . 86.5(1) yes
N6 Ti1 O1 . 158.5(1) yes
N1 Ti1 Cl1 . 95.4(1) yes
N2 Ti1 Cl1 . 84.58(9) yes
N4 Ti1 Cl1 . 164.92(9) yes
N6 Ti1 Cl1 . 93.8(1) yes
O1 Ti1 Cl1 . 94.18(9) yes
Ti1 N1 C1 . 170.2(3) yes
Ti1 N2 N3 . 115.9(2) yes
Ti1 N2 C9 . 137.9(3) yes
N3 N2 C9 . 105.2(3) yes
N2 N3 C11 . 110.6(3) yes
N2 N3 C24 . 123.0(3) yes
C11 N3 C24 . 126.4(3) yes
Ti1 N4 N5 . 119.7(2) yes
Ti1 N4 C14 . 134.5(3) yes
N5 N4 C14 . 105.7(3) yes
N4 N5 C16 . 110.2(3) yes
N4 N5 C24 . 123.1(3) yes
C16 N5 C24 . 126.7(3) yes
Ti1 N6 N7 . 119.4(2) yes
Ti1 N6 C19 . 134.7(3) yes
N7 N6 C19 . 105.7(3) yes
N6 N7 C21 . 110.1(3) yes
N6 N7 C24 . 123.7(3) yes
C21 N7 C24 . 126.1(3) yes
Ti1 O1 C5 . 122.1(3) yes
Ti1 O1 C8 . 129.9(3) yes
C5 O1 C8 . 107.9(3) yes
N1 C1 C2 . 109.3(4) yes
N1 C1 C3 . 108.4(4) yes
C2 C1 C3 . 111.1(4) yes
N1 C1 C4 . 110.7(4) yes
C2 C1 C4 . 108.5(4) yes
C3 C1 C4 . 108.8(4) yes
O1 C5 C6 . 106.4(5) yes
C5 C6 C7 . 108.9(5) yes
C6 C7 C8 . 104.5(5) yes
O1 C8 C7 . 104.5(4) yes
N2 C9 C10 . 110.5(4) yes
N2 C9 C12 . 123.0(4) yes
C10 C9 C12 . 126.5(4) yes
C9 C10 C11 . 106.3(4) yes
N3 C11 C10 . 107.3(4) yes
N3 C11 C13 . 122.3(4) yes
C10 C11 C13 . 130.3(4) yes
N4 C14 C15 . 110.1(4) yes
N4 C14 C17 . 121.6(4) yes
C15 C14 C17 . 128.2(4) yes
C14 C15 C16 . 106.1(4) yes
N5 C16 C15 . 107.9(4) yes
N5 C16 C18 . 122.3(4) yes
C15 C16 C18 . 129.9(4) yes
N6 C19 C20 . 110.1(4) yes
N6 C19 C22 . 122.1(4) yes
C20 C19 C22 . 127.8(4) yes
C19 C20 C21 . 106.6(4) yes
N7 C21 C20 . 107.4(4) yes
N7 C21 C23 . 122.9(4) yes
C20 C21 C23 . 129.7(4) yes
N3 C24 N5 . 108.3(3) yes
N3 C24 N7 . 109.6(3) yes
N5 C24 N7 . 108.4(3) yes
C102 C101 C103 . 120.9(9) yes
C102 C101 C104 . 117.3(11) yes
C103 C101 C104 . 121.8(13) yes
C101 C102 C103 2_655 118.8(8) yes
C101 C103 C102 2_655 120.4(9) yes

loop_
_geom_bond_atom_site_label_1
_geom_bond_atom_site_label_2
_geom_bond_site_symmetry_2
_geom_bond_distance
_geom_bond_publ_flag
Ti1 N1 . 1.713(3) yes
Ti1 N2 . 2.358(3) yes
Ti1 N4 . 2.191(4) yes
Ti1 N6 . 2.169(3) yes
Ti1 O1 . 2.152(3) yes
Ti1 Cl1 . 2.394(1) yes
N1 C1 . 1.457(5) yes
N2 N3 . 1.382(5) yes
N2 C9 . 1.339(5) yes
N3 C11 . 1.354(5) yes
N3 C24 . 1.437(5) yes
N4 N5 . 1.384(4) yes
N4 C14 . 1.343(5) yes
N5 C16 . 1.342(6) yes
N5 C24 . 1.444(5) yes
N6 N7 . 1.388(5) yes
N6 C19 . 1.342(5) yes
N7 C21 . 1.355(5) yes
N7 C24 . 1.449(5) yes
O1 C5 . 1.458(6) yes
O1 C8 . 1.457(5) yes
C1 C2 . 1.532(7) yes
C1 C3 . 1.527(7) yes
C1 C4 . 1.539(7) yes
C5 C6 . 1.443(8) yes
C6 C7 . 1.49(1) yes
C7 C8 . 1.505(7) yes
C9 C10 . 1.396(6) yes
C9 C12 . 1.491(6) yes
C10 C11 . 1.366(6) yes
C11 C13 . 1.488(6) yes
C14 C15 . 1.391(6) yes
C14 C17 . 1.492(6) yes
C15 C16 . 1.375(6) yes
C16 C18 . 1.493(6) yes
C19 C20 . 1.394(6) yes
C19 C22 . 1.487(6) yes
C20 C21 . 1.371(6) yes
C21 C23 . 1.486(6) yes
C101 C102 . 1.36(1) yes
C101 C103 . 1.38(1) yes
C101 C104 . 1.30(2) yes
C102 C103 2_655 1.34(1) yes
